data_7226248
loop_
_publ_author_name
'Andleeb, Sohaila'
'Imtiaz-ud-Din, Imtiaz-ud-Din'
'Rauf, Muhammad Khawar'
'Azam, Syed Sikander'
'Badshah, Amin'
'Sadaf, Haseeba'
'Raheel, Ahmad'
'Tahir, Muhammad Nawaz'
'Raza, Saad'

_publ_section_title
;
 A One-pot Multicomponent Facile Synthesis of
 Dihydropyrimidin-2(1H)-thione Derivatives using Triphenylgermane as a
 Catalyst and its Binding Pattern Validation
;
_journal_name_full 'RSC Adv.'
_journal_paper_doi 10.1039/C6RA19162B
_journal_year 2016
_chemical_formula_sum 'C13 H15 Br N2 S'
_chemical_formula_weight 311.24
_chemical_name_systematic
;
1-(2-Bromophenyl)-4,4,6-trimethyl-3,4-dihydropyrimidine-2(1H)-thione
;
_space_group_crystal_system monoclinic
_space_group_IT_number 14
_space_group_name_Hall '-P 2yn'
_space_group_name_H-M_alt 'P 1 21/n 1'
_symmetry_space_group_name_Hall '-P 2yn'
_symmetry_space_group_name_H-M 'P 1 21/n 1'
_atom_sites_solution_hydrogens geom
_audit_creation_method SHELXL-2013
_audit_update_record
;
2015-11-04 deposited with the CCDC.
2016-08-05 downloaded from the CCDC.
;
_cell_angle_alpha 90
_cell_angle_beta 114.046(3)
_cell_angle_gamma 90
_cell_formula_units_Z 4
_cell_length_a 12.3156(7)
_cell_length_b 8.5081(5)
_cell_length_c 14.8996(9)
_cell_measurement_temperature 296(2)
_cell_volume 1425.73(15)
_computing_structure_refinement 'SHELXL-2013 (Sheldrick, 2013)'
_diffrn_ambient_temperature 296(2)
_diffrn_measured_fraction_theta_full 0.999
_diffrn_measured_fraction_theta_max 0.996
_diffrn_radiation_type MoK\a
_diffrn_radiation_wavelength 0.71073
_diffrn_reflns_av_R_equivalents 0.0310
_diffrn_reflns_av_unetI/netI 0.0429
_diffrn_reflns_Laue_measured_fraction_full 0.999
_diffrn_reflns_Laue_measured_fraction_max 0.996
_diffrn_reflns_limit_h_max 15
_diffrn_reflns_limit_h_min -15
_diffrn_reflns_limit_k_max 11
_diffrn_reflns_limit_k_min -10
_diffrn_reflns_limit_l_max 16
_diffrn_reflns_limit_l_min -19
_diffrn_reflns_number 11792
_diffrn_reflns_point_group_measured_fraction_full 0.999
_diffrn_reflns_point_group_measured_fraction_max 0.996
_diffrn_reflns_theta_full 25.242
_diffrn_reflns_theta_max 27.513
_diffrn_reflns_theta_min 2.780
_exptl_absorpt_coefficient_mu 3.010
_exptl_crystal_density_diffrn 1.450
_exptl_crystal_F_000 632
_exptl_crystal_size_max 0.360
_exptl_crystal_size_mid 0.240
_exptl_crystal_size_min 0.220
_refine_diff_density_max 0.773
_refine_diff_density_min -0.809
_refine_diff_density_rms 0.065
_refine_ls_extinction_method none
_refine_ls_goodness_of_fit_ref 1.032
_refine_ls_hydrogen_treatment constr
_refine_ls_matrix_type full
_refine_ls_number_parameters 157
_refine_ls_number_reflns 3266
_refine_ls_number_restraints 0
_refine_ls_restrained_S_all 1.032
_refine_ls_R_factor_all 0.1158
_refine_ls_R_factor_gt 0.0594
_refine_ls_shift/su_max 0.000
_refine_ls_shift/su_mean 0.000
_refine_ls_structure_factor_coef Fsqd
_refine_ls_weighting_details 'w=1/[\s^2^(Fo^2^)+(0.0684P)^2^+1.8472P] where P=(Fo^2^+2Fc^2^)/3'
_refine_ls_weighting_scheme calc
_refine_ls_wR_factor_gt 0.1457
_refine_ls_wR_factor_ref 0.1729
_reflns_Friedel_coverage 0.000
_reflns_number_gt 1848
_reflns_number_total 3266
_reflns_threshold_expression 'I > 2\s(I)'
_cod_data_source_file c6ra19162b2.cif
_cod_data_source_block shelxl
_cod_database_code 7226248
_shelx_space_group_comment
;
The symmetry employed for this shelxl refinement is uniquely defined
by the following loop, which should always be used as a source of
symmetry information in preference to the above space-group names.
They are only intended as comments.
;
_shelx_estimated_absorpt_t_min 0.410
_shelx_estimated_absorpt_t_max 0.557
_shelxl_version_number 2013-3

loop_
_space_group_symop_operation_xyz
'x, y, z'
'-x+1/2, y+1/2, -z+1/2'
'-x, -y, -z'
'x-1/2, -y-1/2, z-1/2'

loop_
_atom_site_label
_atom_site_type_symbol
_atom_site_fract_x
_atom_site_fract_y
_atom_site_fract_z
_atom_site_U_iso_or_equiv
_atom_site_adp_type
_atom_site_occupancy
_atom_site_site_symmetry_order
_atom_site_calc_flag
_atom_site_refinement_flags_posn
_atom_site_refinement_flags_adp
Br1 Br 0.29724(6) 0.27052(9) 0.34075(6) 0.1113(4) Uani 1 1 d . .
S1 S 0.11641(12) 0.29876(15) 0.51985(8) 0.0647(4) Uani 1 1 d . .
N1 N 0.0511(3) 0.1965(4) 0.3368(2) 0.0426(8) Uani 1 1 d . .
N2 N -0.0426(3) 0.4182(4) 0.3568(2) 0.0531(9) Uani 1 1 d . .
H2 H -0.0594 0.4757 0.3969 0.064 Uiso 1 1 calc R U
C1 C 0.1360(4) 0.0719(5) 0.3784(3) 0.0471(10) Uani 1 1 d . .
C2 C 0.2497(4) 0.0847(6) 0.3824(3) 0.0633(12) Uani 1 1 d . .
C3 C 0.3295(5) -0.0390(8) 0.4180(4) 0.0827(17) Uani 1 1 d . .
H3 H 0.4058 -0.0309 0.4201 0.099 Uiso 1 1 calc R U
C4 C 0.2950(6) -0.1720(8) 0.4497(4) 0.0871(19) Uani 1 1 d . .
H4 H 0.3481 -0.2552 0.4729 0.105 Uiso 1 1 calc R U
C5 C 0.1842(6) -0.1854(6) 0.4481(4) 0.0813(17) Uani 1 1 d . .
H5 H 0.1641 -0.2781 0.4706 0.098 Uiso 1 1 calc R U
C6 C 0.0991(4) -0.0656(5) 0.4139(3) 0.0604(13) Uani 1 1 d . .
H6 H 0.0240 -0.0747 0.4143 0.073 Uiso 1 1 calc R U
C7 C 0.0367(3) 0.3060(4) 0.3973(3) 0.0422(9) Uani 1 1 d . .
C8 C -0.1053(3) 0.4572(4) 0.2527(3) 0.0441(9) Uani 1 1 d . .
C9 C -0.0904(4) 0.3220(5) 0.1950(3) 0.0520(10) Uani 1 1 d . .
H9 H -0.1351 0.3215 0.1275 0.062 Uiso 1 1 calc R U
C10 C -0.0178(4) 0.2034(5) 0.2339(3) 0.0449(9) Uani 1 1 d . .
C11 C -0.0035(5) 0.0690(6) 0.1743(3) 0.0751(15) Uani 1 1 d . .
H11A H -0.0544 0.0850 0.1062 0.113 Uiso 1 1 calc R U
H11B H -0.0246 -0.0275 0.1965 0.113 Uiso 1 1 calc R U
H11C H 0.0777 0.0636 0.1820 0.113 Uiso 1 1 calc R U
C12 C -0.0514(6) 0.6063(6) 0.2330(4) 0.0813(16) Uani 1 1 d . .
H12A H -0.0921 0.6347 0.1650 0.122 Uiso 1 1 calc R U
H12B H 0.0312 0.5890 0.2480 0.122 Uiso 1 1 calc R U
H12C H -0.0591 0.6896 0.2734 0.122 Uiso 1 1 calc R U
C13 C -0.2356(4) 0.4852(6) 0.2296(4) 0.0758(15) Uani 1 1 d . .
H13A H -0.2775 0.5088 0.1610 0.114 Uiso 1 1 calc R U
H13B H -0.2430 0.5719 0.2680 0.114 Uiso 1 1 calc R U
H13C H -0.2689 0.3925 0.2453 0.114 Uiso 1 1 calc R U

loop_
_atom_site_aniso_label
_atom_site_aniso_U_11
_atom_site_aniso_U_22
_atom_site_aniso_U_33
_atom_site_aniso_U_23
_atom_site_aniso_U_13
_atom_site_aniso_U_12
Br1 0.0892(5) 0.1234(6) 0.1456(7) 0.0233(5) 0.0726(5) -0.0106(4)
S1 0.0801(8) 0.0714(8) 0.0327(5) -0.0010(5) 0.0129(5) 0.0305(7)
N1 0.0452(18) 0.0439(18) 0.0363(16) -0.0022(14) 0.0143(14) 0.0096(15)
N2 0.071(2) 0.051(2) 0.0339(17) -0.0007(15) 0.0179(16) 0.0212(18)
C1 0.050(2) 0.049(2) 0.038(2) -0.0088(17) 0.0140(18) 0.0048(19)
C2 0.057(3) 0.079(3) 0.054(3) -0.006(2) 0.021(2) 0.008(2)
C3 0.063(3) 0.109(5) 0.067(3) -0.008(3) 0.017(3) 0.034(3)
C4 0.097(5) 0.082(4) 0.061(3) -0.006(3) 0.010(3) 0.044(4)
C5 0.105(5) 0.055(3) 0.064(3) -0.001(2) 0.014(3) 0.008(3)
C6 0.069(3) 0.037(2) 0.048(2) -0.0095(18) -0.004(2) 0.008(2)
C7 0.046(2) 0.043(2) 0.0372(19) 0.0005(17) 0.0173(17) 0.0032(18)
C8 0.045(2) 0.042(2) 0.0366(19) -0.0042(17) 0.0077(17) 0.0012(17)
C9 0.058(3) 0.057(3) 0.0337(19) -0.0041(18) 0.0110(19) 0.003(2)
C10 0.046(2) 0.049(2) 0.037(2) -0.0093(17) 0.0141(17) -0.0011(19)
C11 0.092(4) 0.075(3) 0.046(3) -0.017(2) 0.015(2) 0.020(3)
C12 0.115(4) 0.064(3) 0.059(3) 0.000(2) 0.030(3) -0.029(3)
C13 0.052(3) 0.086(4) 0.073(3) -0.025(3) 0.010(2) 0.007(3)

loop_
_atom_type_symbol
_atom_type_description
_atom_type_scat_dispersion_real
_atom_type_scat_dispersion_imag
_atom_type_scat_source
C C 0.0033 0.0016 'International Tables Vol C Tables 4.2.6.8 and 6.1.1.4'
H H 0.0000 0.0000 'International Tables Vol C Tables 4.2.6.8 and 6.1.1.4'
N N 0.0061 0.0033 'International Tables Vol C Tables 4.2.6.8 and 6.1.1.4'
S S 0.1246 0.1234 'International Tables Vol C Tables 4.2.6.8 and 6.1.1.4'
Br Br -0.2901 2.4595 'International Tables Vol C Tables 4.2.6.8 and 6.1.1.4'

loop_
_geom_angle_atom_site_label_1
_geom_angle_atom_site_label_2
_geom_angle_atom_site_label_3
_geom_angle
C7 N1 C10 120.4(3)
C7 N1 C1 119.2(3)
C10 N1 C1 120.3(3)
C7 N2 C8 128.3(3)
C7 N2 H2 115.8
C8 N2 H2 115.8
C2 C1 C6 121.1(4)
C2 C1 N1 120.4(4)
C6 C1 N1 118.5(4)
C1 C2 C3 120.2(5)
C1 C2 Br1 120.0(4)
C3 C2 Br1 119.8(4)
C4 C3 C2 119.4(5)
C4 C3 H3 120.3
C2 C3 H3 120.3
C5 C4 C3 121.1(5)
C5 C4 H4 119.4
C3 C4 H4 119.4
C4 C5 C6 122.9(6)
C4 C5 H5 118.6
C6 C5 H5 118.6
C5 C6 C1 115.2(5)
C5 C6 H6 122.4
C1 C6 H6 122.4
N2 C7 N1 117.7(3)
N2 C7 S1 121.1(3)
N1 C7 S1 121.2(3)
N2 C8 C9 107.5(3)
N2 C8 C12 108.2(3)
C9 C8 C12 111.6(4)
N2 C8 C13 109.2(4)
C9 C8 C13 111.0(3)
C12 C8 C13 109.4(4)
C10 C9 C8 124.0(4)
C10 C9 H9 118.0
C8 C9 H9 118.0
C9 C10 N1 120.5(3)
C9 C10 C11 123.1(4)
N1 C10 C11 116.4(4)
C10 C11 H11A 109.5
C10 C11 H11B 109.5
H11A C11 H11B 109.5
C10 C11 H11C 109.5
H11A C11 H11C 109.5
H11B C11 H11C 109.5
C8 C12 H12A 109.5
C8 C12 H12B 109.5
H12A C12 H12B 109.5
C8 C12 H12C 109.5
H12A C12 H12C 109.5
H12B C12 H12C 109.5
C8 C13 H13A 109.5
C8 C13 H13B 109.5
H13A C13 H13B 109.5
C8 C13 H13C 109.5
H13A C13 H13C 109.5
H13B C13 H13C 109.5

loop_
_geom_bond_atom_site_label_1
_geom_bond_atom_site_label_2
_geom_bond_distance
Br1 C2 1.877(5)
S1 C7 1.686(4)
N1 C7 1.357(5)
N1 C10 1.419(5)
N1 C1 1.439(5)
N2 C7 1.322(5)
N2 C8 1.462(5)
N2 H2 0.8600
C1 C2 1.382(6)
C1 C6 1.432(6)
C2 C3 1.390(7)
C3 C4 1.358(9)
C3 H3 0.9300
C4 C5 1.360(9)
C4 H4 0.9300
C5 C6 1.401(7)
C5 H5 0.9300
C6 H6 0.9300
C8 C9 1.491(5)
C8 C12 1.515(6)
C8 C13 1.517(6)
C9 C10 1.316(6)
C9 H9 0.9300
C10 C11 1.501(6)
C11 H11A 0.9600
C11 H11B 0.9600
C11 H11C 0.9600
C12 H12A 0.9600
C12 H12B 0.9600
C12 H12C 0.9600
C13 H13A 0.9600
C13 H13B 0.9600
C13 H13C 0.9600

loop_
_geom_hbond_atom_site_label_D
_geom_hbond_atom_site_label_H
_geom_hbond_atom_site_label_A
_geom_hbond_distance_DH
_geom_hbond_distance_HA
_geom_hbond_distance_DA
_geom_hbond_angle_DHA
_geom_hbond_site_symmetry_A
N2 H2 S1 0.86 2.53 3.371(3) 164.4 3_566
C6 H6 S1 0.93 3.00 3.753(6) 139.7 3_556
C9 H9 S1 0.93 3.00 3.637(4) 127.3 4_565
C11 H11C Br1 0.96 3.02 3.663(5) 125.4 2_545

loop_
_geom_torsion_atom_site_label_1
_geom_torsion_atom_site_label_2
_geom_torsion_atom_site_label_3
_geom_torsion_atom_site_label_4
_geom_torsion
C7 N1 C1 C2 -95.7(5)
C10 N1 C1 C2 85.1(5)
C7 N1 C1 C6 85.2(4)
C10 N1 C1 C6 -94.0(4)
C6 C1 C2 C3 2.3(6)
N1 C1 C2 C3 -176.7(4)
C6 C1 C2 Br1 -177.1(3)
N1 C1 C2 Br1 3.9(5)
C1 C2 C3 C4 -0.6(7)
Br1 C2 C3 C4 178.8(4)
C2 C3 C4 C5 -0.7(8)
C3 C4 C5 C6 0.2(8)
C4 C5 C6 C1 1.4(7)
C2 C1 C6 C5 -2.6(6)
N1 C1 C6 C5 176.5(4)
C8 N2 C7 N1 -10.9(6)
C8 N2 C7 S1 169.5(3)
C10 N1 C7 N2 -0.3(5)
C1 N1 C7 N2 -179.5(4)
C10 N1 C7 S1 179.3(3)
C1 N1 C7 S1 0.1(5)
C7 N2 C8 C9 15.1(6)
C7 N2 C8 C12 -105.5(5)
C7 N2 C8 C13 135.6(4)
N2 C8 C9 C10 -9.6(6)
C12 C8 C9 C10 108.8(5)
C13 C8 C9 C10 -128.9(5)
C8 C9 C10 N1 1.2(7)
C8 C9 C10 C11 -179.5(4)
C7 N1 C10 C9 4.8(6)
C1 N1 C10 C9 -176.0(4)
C7 N1 C10 C11 -174.6(4)
C1 N1 C10 C11 4.6(6)
